data_4321327
loop_
_publ_author_name
'Bernice M. T. Lam'
'Jason A. Halfen'
'Victor G. Young,'
'John R. Hagadorn'
'Patrick L. Holland'
'Agust\'i Lled\'os'
'Lourdes Cucurull-S\'anchez'
'Juan J. Novoa'
'Santiago Alvarez'
'William B. Tolman'

_publ_section_title
;
 Ligand Macrocycle Structural Effects on Copper-Dioxygen Reactivity
;
_journal_name_full 'Inorganic Chemistry'
_journal_page_first 4059
_journal_page_last 4072
_journal_paper_doi 10.1021/ic000248p
_journal_volume 39
_journal_year 2000
_chemical_formula_sum 'C20 H48 Cl2 Cu2 N6 O10'
_chemical_formula_weight 730.62
_chemical_name_common 98165
_chemical_name_systematic
; 
 ? 
;
_space_group_IT_number 14
_symmetry_cell_setting monoclinic
_symmetry_space_group_name_Hall '-P 2yn'
_symmetry_space_group_name_H-M 'P 1 21/n 1'
_atom_sites_solution_hydrogens geom
_atom_sites_solution_primary direct
_atom_sites_solution_secondary difmap
_audit_creation_method SHELXL
_cell_angle_alpha 90
_cell_angle_beta 95.705(1)
_cell_angle_gamma 90
_cell_formula_units_Z 2
_cell_length_a 8.7398(6)
_cell_length_b 8.5565(6)
_cell_length_c 20.5662(15)
_cell_measurement_reflns_used 3699
_cell_measurement_temperature 173(2)
_cell_measurement_theta_max 25
_cell_measurement_theta_min 1
_cell_volume 1530.37(19)
_computing_structure_refinement 'SHELXL-93 (Sheldrick, 1993)'
_computing_structure_solution 'SHELXS-86 (Sheldrick, 1990)'
_diffrn_ambient_temperature 173(2)
_diffrn_measurement_device CCD
_diffrn_radiation_monochromator graphite
_diffrn_radiation_source 'fine-focus sealed tube'
_diffrn_radiation_type MoK\a
_diffrn_radiation_wavelength 0.71073
_diffrn_reflns_av_R_equivalents 0.0422
_diffrn_reflns_av_sigmaI/netI 0.0530
_diffrn_reflns_limit_h_max 10
_diffrn_reflns_limit_h_min -10
_diffrn_reflns_limit_k_max 10
_diffrn_reflns_limit_k_min -8
_diffrn_reflns_limit_l_max 24
_diffrn_reflns_limit_l_min -24
_diffrn_reflns_number 7219
_diffrn_reflns_theta_max 25.03
_diffrn_reflns_theta_min 1.99
_exptl_absorpt_coefficient_mu 1.623
_exptl_absorpt_correction_T_max 0.928
_exptl_absorpt_correction_T_min 0.779
_exptl_absorpt_correction_type semi-empirical(SADABS)
_exptl_crystal_colour blue
_exptl_crystal_density_diffrn 1.586
_exptl_crystal_description 'thin plate'
_exptl_crystal_F_000 764
_exptl_crystal_size_max 0.4
_exptl_crystal_size_mid 0.2
_exptl_crystal_size_min 0.05
_refine_diff_density_max 0.756
_refine_diff_density_min -0.447
_refine_diff_density_rms 0.095
_refine_ls_extinction_method none
_refine_ls_goodness_of_fit_all 1.097
_refine_ls_goodness_of_fit_obs 1.164
_refine_ls_hydrogen_treatment riding
_refine_ls_matrix_type full
_refine_ls_number_parameters 181
_refine_ls_number_reflns 2676
_refine_ls_number_restraints 0
_refine_ls_restrained_S_all 1.097
_refine_ls_restrained_S_obs 1.164
_refine_ls_R_factor_all 0.0785
_refine_ls_R_factor_obs 0.0561
_refine_ls_shift/esd_max -0.001
_refine_ls_shift/esd_mean 0.000
_refine_ls_structure_factor_coef Fsqd
_refine_ls_weighting_details 'w=1/[\s^2^(Fo^2^)+(0.0483P)^2^+4.3746P] where P=(Fo^2^+2Fc^2^)/3'
_refine_ls_weighting_scheme calc
_refine_ls_wR_factor_all 0.1328
_refine_ls_wR_factor_obs 0.1231
_reflns_number_observed 2078
_reflns_number_total 2676
_reflns_observed_criterion >2sigma(I)
_cod_data_source_file ic000248p_7.cif
_cod_data_source_block 98165m
_cod_depositor_comments
;
The following automatic conversions were performed:

'_refine_ls_weighting_scheme' value 'calc
w=1/[\s^2^(Fo^2^)+(0.0483P)^2^+4.3746P] where P=(Fo^2^+2Fc^2^)/3' was
changed to 'calc'. New tag '_refine_ls_weighting_details' was
created. The value of the new tag was set to
'w=1/[\s^2^(Fo^2^)+(0.0483P)^2^+4.3746P] where P=(Fo^2^+2Fc^2^)/3'.

Automatic conversion script
Id: cif_fix_values 3143 2015-03-26 13:38:13Z robertas 
;
_cod_original_cell_volume 1530.4(2)
_cod_database_code 4321327

loop_
_symmetry_equiv_pos_as_xyz
'x, y, z'
'-x+1/2, y+1/2, -z+1/2'
'-x, -y, -z'
'x-1/2, -y-1/2, z-1/2'

loop_
_atom_site_aniso_label
_atom_site_aniso_U_11
_atom_site_aniso_U_22
_atom_site_aniso_U_33
_atom_site_aniso_U_23
_atom_site_aniso_U_13
_atom_site_aniso_U_12
Cu1 0.0291(3) 0.0311(3) 0.0223(3) 0.0029(3) 0.0015(2) -0.0048(3)
O1 0.047(2) 0.039(2) 0.024(2) 0.002(2) 0.001(2) -0.017(2)
N1 0.034(3) 0.048(3) 0.039(3) 0.011(2) 0.007(2) 0.008(2)
N2 0.034(2) 0.044(3) 0.029(2) 0.003(2) 0.005(2) -0.013(2)
N3 0.036(2) 0.033(3) 0.026(2) 0.003(2) 0.005(2) 0.002(2)
C1 0.060(4) 0.039(4) 0.104(6) 0.021(4) 0.017(4) 0.011(3)
C2 0.066(5) 0.031(3) 0.096(6) -0.003(4) 0.022(4) -0.014(3)
C3 0.066(4) 0.072(5) 0.049(4) 0.003(4) 0.022(3) -0.021(4)
C4 0.044(3) 0.057(4) 0.038(3) -0.002(3) 0.018(3) -0.005(3)
C5 0.043(3) 0.063(4) 0.026(3) -0.006(3) -0.007(2) -0.007(3)
C6 0.052(4) 0.077(5) 0.039(3) 0.010(3) -0.001(3) 0.010(4)
C7 0.043(4) 0.065(4) 0.049(4) 0.012(3) -0.002(3) 0.007(3)
C8 0.054(4) 0.063(4) 0.061(4) -0.009(4) 0.011(3) 0.018(3)
C9 0.036(3) 0.102(6) 0.063(4) 0.025(4) -0.003(3) -0.027(4)
C10 0.058(4) 0.040(4) 0.054(4) -0.006(3) 0.010(3) 0.012(3)
Cl1 0.0330(8) 0.0764(11) 0.0360(8) -0.0062(8) 0.0056(6) -0.0010(7)
O2 0.094(5) 0.302(11) 0.036(3) -0.021(5) 0.007(3) 0.086(6)
O3 0.127(5) 0.126(6) 0.102(5) 0.033(4) -0.037(4) -0.071(5)
O4 0.064(3) 0.089(4) 0.046(3) 0.002(3) 0.005(2) 0.022(3)
O5 0.032(2) 0.080(3) 0.079(3) 0.007(3) 0.006(2) 0.009(2)

loop_
_atom_site_label
_atom_site_type_symbol
_atom_site_fract_x
_atom_site_fract_y
_atom_site_fract_z
_atom_site_U_iso_or_equiv
_atom_site_thermal_displace_type
_atom_site_occupancy
_atom_site_calc_flag
_atom_site_refinement_flags
_atom_site_disorder_group
Cu1 Cu 0.53459(7) 0.06057(7) 0.93417(3) 0.0276(2) Uani 1 d . .
O1 O 0.5795(4) 0.1029(4) 1.0273(2) 0.0369(9) Uani 1 d . .
H1 H 0.6401(4) 0.1814(4) 1.0478(2) 0.044 Uiso 1 calc R .
N1 N 0.3511(5) 0.2439(6) 0.9072(2) 0.0402(11) Uani 1 d . .
N2 N 0.6764(5) 0.2267(5) 0.9018(2) 0.0355(11) Uani 1 d . .
N3 N 0.5318(5) -0.0382(5) 0.8427(2) 0.0315(10) Uani 1 d . .
C1 C 0.4356(8) 0.3856(8) 0.8893(4) 0.067(2) Uani 1 d . .
H1A H 0.3875(8) 0.4790(8) 0.9072(4) 0.080 Uiso 1 calc R .
H1B H 0.4266(8) 0.3957(8) 0.8411(4) 0.080 Uiso 1 calc R .
C2 C 0.6046(8) 0.3809(7) 0.9149(4) 0.063(2) Uani 1 d . .
H2A H 0.6599(8) 0.4650(7) 0.8938(4) 0.076 Uiso 1 calc R .
H2B H 0.6151(8) 0.4007(7) 0.9625(4) 0.076 Uiso 1 calc R .
C3 C 0.6813(9) 0.2046(9) 0.8306(3) 0.061(2) Uani 1 d . .
H3A H 0.6004(9) 0.2695(9) 0.8068(3) 0.074 Uiso 1 calc R .
H3B H 0.7821(9) 0.2407(9) 0.8182(3) 0.074 Uiso 1 calc R .
C4 C 0.6583(7) 0.0406(7) 0.8111(3) 0.0452(15) Uani 1 d . .
H4A H 0.7553(7) -0.0174(7) 0.8225(3) 0.054 Uiso 1 calc R .
H4B H 0.6346(7) 0.0356(7) 0.7631(3) 0.054 Uiso 1 calc R .
C5 C 0.3786(6) -0.0285(7) 0.8036(3) 0.045(2) Uani 1 d . .
H5A H 0.3089(6) -0.1024(7) 0.8231(3) 0.054 Uiso 1 calc R .
H5B H 0.3915(6) -0.0672(7) 0.7591(3) 0.054 Uiso 1 calc R .
C6 C 0.2976(8) 0.1269(9) 0.7965(3) 0.057(2) Uani 1 d . .
H6A H 0.3706(8) 0.2045(9) 0.7816(3) 0.068 Uiso 1 calc R .
H6B H 0.2117(8) 0.1171(9) 0.7615(3) 0.068 Uiso 1 calc R .
C7 C 0.2344(7) 0.1904(8) 0.8562(3) 0.053(2) Uani 1 d . .
H7A H 0.1651(7) 0.2788(8) 0.8430(3) 0.064 Uiso 1 calc R .
H7B H 0.1718(7) 0.1081(8) 0.8746(3) 0.064 Uiso 1 calc R .
C8 C 0.2759(8) 0.2789(8) 0.9673(3) 0.059(2) Uani 1 d . .
H8A H 0.3534(8) 0.3149(8) 1.0017(3) 0.088 Uiso 1 calc R .
H8B H 0.2263(8) 0.1842(8) 0.9818(3) 0.088 Uiso 1 calc R .
H8C H 0.1984(8) 0.3607(8) 0.9578(3) 0.088 Uiso 1 calc R .
C9 C 0.8321(7) 0.2216(10) 0.9359(3) 0.067(2) Uani 1 d . .
H9A H 0.8267(7) 0.2364(10) 0.9828(3) 0.101 Uiso 1 calc R .
H9B H 0.8946(7) 0.3049(10) 0.9192(3) 0.101 Uiso 1 calc R .
H9C H 0.8790(7) 0.1200(10) 0.9283(3) 0.101 Uiso 1 calc R .
C10 C 0.5710(8) -0.2069(7) 0.8489(3) 0.051(2) Uani 1 d . .
H10A H 0.6712(8) -0.2189(7) 0.8743(3) 0.076 Uiso 1 calc R .
H10B H 0.5753(8) -0.2518(7) 0.8053(3) 0.076 Uiso 1 calc R .
H10C H 0.4922(8) -0.2611(7) 0.8710(3) 0.076 Uiso 1 calc R .
Cl1 Cl 1.0222(2) -0.2788(2) 0.87207(7) 0.0483(4) Uani 1 d . 2
O2 O 0.9499(7) -0.2119(12) 0.9223(2) 0.144(4) Uani 1 d . 2
O3 O 0.9557(8) -0.4233(9) 0.8562(3) 0.122(3) Uani 1 d . 2
O4 O 1.0002(5) -0.1821(6) 0.8157(2) 0.0667(14) Uani 1 d . 2
O5 O 1.1807(5) -0.3008(6) 0.8920(2) 0.0637(13) Uani 1 d . 2

loop_
_atom_type_symbol
_atom_type_description
_atom_type_scat_dispersion_real
_atom_type_scat_dispersion_imag
_atom_type_scat_source
C C 0.0033 0.0016 'International Tables Vol C Tables 4.2.6.8 and 6.1.1.4'
H H 0.0000 0.0000 'International Tables Vol C Tables 4.2.6.8 and 6.1.1.4'
N N 0.0061 0.0033 'International Tables Vol C Tables 4.2.6.8 and 6.1.1.4'
O O 0.0106 0.0060 'International Tables Vol C Tables 4.2.6.8 and 6.1.1.4'
Cl Cl 0.1484 0.1585 'International Tables Vol C Tables 4.2.6.8 and 6.1.1.4'
Cu Cu 0.3201 1.2651 'International Tables Vol C Tables 4.2.6.8 and 6.1.1.4'

loop_
_geom_angle_atom_site_label_1
_geom_angle_atom_site_label_2
_geom_angle_atom_site_label_3
_geom_angle
_geom_angle_site_symmetry_1
_geom_angle_site_symmetry_3
_geom_angle_publ_flag
O1 Cu1 O1 78.1(2) 3_657 . ?
O1 Cu1 N2 173.1(2) 3_657 . ?
O1 Cu1 N2 97.0(2) . . ?
O1 Cu1 N3 96.8(2) 3_657 . ?
O1 Cu1 N3 162.9(2) . . ?
N2 Cu1 N3 86.6(2) . . ?
O1 Cu1 N1 102.7(2) 3_657 . ?
O1 Cu1 N1 100.4(2) . . ?
N2 Cu1 N1 82.9(2) . . ?
N3 Cu1 N1 96.7(2) . . ?
O1 Cu1 Cu1 39.25(10) 3_657 3_657 ?
O1 Cu1 Cu1 38.84(10) . 3_657 ?
N2 Cu1 Cu1 135.64(13) . 3_657 ?
N3 Cu1 Cu1 133.91(12) . 3_657 ?
N1 Cu1 Cu1 104.90(12) . 3_657 ?
Cu1 O1 Cu1 101.9(2) 3_657 . ?
C7 N1 C1 114.0(5) . . ?
C7 N1 C8 109.0(5) . . ?
C1 N1 C8 108.2(5) . . ?
C7 N1 Cu1 112.6(4) . . ?
C1 N1 Cu1 105.6(3) . . ?
C8 N1 Cu1 107.2(4) . . ?
C9 N2 C3 110.6(5) . . ?
C9 N2 C2 109.0(5) . . ?
C3 N2 C2 110.2(5) . . ?
C9 N2 Cu1 112.8(4) . . ?
C3 N2 Cu1 108.2(4) . . ?
C2 N2 Cu1 106.0(3) . . ?
C10 N3 C5 106.6(5) . . ?
C10 N3 C4 107.5(4) . . ?
C5 N3 C4 113.7(4) . . ?
C10 N3 Cu1 109.8(3) . . ?
C5 N3 Cu1 113.4(3) . . ?
C4 N3 Cu1 105.6(3) . . ?
N1 C1 C2 112.5(5) . . ?
N2 C2 C1 111.8(5) . . ?
C4 C3 N2 112.1(5) . . ?
C3 C4 N3 113.5(5) . . ?
N3 C5 C6 119.2(5) . . ?
C7 C6 C5 116.7(5) . . ?
N1 C7 C6 114.4(5) . . ?
O2 Cl1 O3 109.3(5) . . ?
O2 Cl1 O5 110.1(3) . . ?
O3 Cl1 O5 108.8(4) . . ?
O2 Cl1 O4 109.5(4) . . ?
O3 Cl1 O4 107.8(3) . . ?
O5 Cl1 O4 111.2(3) . . ?

loop_
_geom_bond_atom_site_label_1
_geom_bond_atom_site_label_2
_geom_bond_distance
_geom_bond_site_symmetry_2
_geom_bond_publ_flag
Cu1 O1 1.933(3) 3_657 ?
Cu1 O1 1.950(3) . ?
Cu1 N2 2.041(4) . ?
Cu1 N3 2.060(4) . ?
Cu1 N1 2.272(4) . ?
Cu1 Cu1 3.0160(12) 3_657 ?
O1 Cu1 1.933(3) 3_657 ?
N1 C7 1.462(8) . ?
N1 C1 1.485(8) . ?
N1 C8 1.487(7) . ?
N2 C9 1.469(7) . ?
N2 C3 1.480(7) . ?
N2 C2 1.497(8) . ?
N3 C10 1.486(7) . ?
N3 C5 1.495(7) . ?
N3 C4 1.497(7) . ?
C1 C2 1.518(10) . ?
C3 C4 1.468(9) . ?
C5 C6 1.506(9) . ?
C6 C7 1.497(9) . ?
Cl1 O2 1.388(6) . ?
Cl1 O3 1.391(6) . ?
Cl1 O5 1.418(4) . ?
Cl1 O4 1.421(5) . ?

loop_
_geom_torsion_atom_site_label_1
_geom_torsion_atom_site_label_2
_geom_torsion_atom_site_label_3
_geom_torsion_atom_site_label_4
_geom_torsion
_geom_torsion_site_symmetry_1
_geom_torsion_site_symmetry_2
_geom_torsion_site_symmetry_3
_geom_torsion_site_symmetry_4
_geom_torsion_publ_flag
O1 Cu1 O1 Cu1 0.0 3_657 . . 3_657 ?
N2 Cu1 O1 Cu1 -175.1(2) . . . 3_657 ?
N3 Cu1 O1 Cu1 -74.0(6) . . . 3_657 ?
N1 Cu1 O1 Cu1 100.9(2) . . . 3_657 ?
Cu1 Cu1 O1 Cu1 0.0 3_657 . . 3_657 ?
O1 Cu1 N1 C7 -65.8(4) 3_657 . . . ?
O1 Cu1 N1 C7 -145.8(4) . . . . ?
N2 Cu1 N1 C7 118.3(4) . . . . ?
N3 Cu1 N1 C7 32.7(4) . . . . ?
Cu1 Cu1 N1 C7 -106.3(4) 3_657 . . . ?
O1 Cu1 N1 C1 169.2(4) 3_657 . . . ?
O1 Cu1 N1 C1 89.2(4) . . . . ?
N2 Cu1 N1 C1 -6.7(4) . . . . ?
N3 Cu1 N1 C1 -92.3(4) . . . . ?
Cu1 Cu1 N1 C1 128.8(4) 3_657 . . . ?
O1 Cu1 N1 C8 53.9(4) 3_657 . . . ?
O1 Cu1 N1 C8 -26.1(4) . . . . ?
N2 Cu1 N1 C8 -121.9(4) . . . . ?
N3 Cu1 N1 C8 152.4(4) . . . . ?
Cu1 Cu1 N1 C8 13.5(4) 3_657 . . . ?
O1 Cu1 N2 C9 5.1(16) 3_657 . . . ?
O1 Cu1 N2 C9 49.3(5) . . . . ?
N3 Cu1 N2 C9 -113.9(4) . . . . ?
N1 Cu1 N2 C9 148.9(5) . . . . ?
Cu1 Cu1 N2 C9 44.9(5) 3_657 . . . ?
O1 Cu1 N2 C3 127.7(13) 3_657 . . . ?
O1 Cu1 N2 C3 171.9(4) . . . . ?
N3 Cu1 N2 C3 8.7(4) . . . . ?
N1 Cu1 N2 C3 -88.5(4) . . . . ?
Cu1 Cu1 N2 C3 167.5(3) 3_657 . . . ?
O1 Cu1 N2 C2 -114.2(14) 3_657 . . . ?
O1 Cu1 N2 C2 -69.9(4) . . . . ?
N3 Cu1 N2 C2 126.9(4) . . . . ?
N1 Cu1 N2 C2 29.7(4) . . . . ?
Cu1 Cu1 N2 C2 -74.4(4) 3_657 . . . ?
O1 Cu1 N3 C10 -45.6(4) 3_657 . . . ?
O1 Cu1 N3 C10 25.7(7) . . . . ?
N2 Cu1 N3 C10 128.4(4) . . . . ?
N1 Cu1 N3 C10 -149.2(4) . . . . ?
Cu1 Cu1 N3 C10 -31.1(4) 3_657 . . . ?
O1 Cu1 N3 C5 73.6(4) 3_657 . . . ?
O1 Cu1 N3 C5 144.9(5) . . . . ?
N2 Cu1 N3 C5 -112.5(4) . . . . ?
N1 Cu1 N3 C5 -30.1(4) . . . . ?
Cu1 Cu1 N3 C5 88.1(4) 3_657 . . . ?
O1 Cu1 N3 C4 -161.2(3) 3_657 . . . ?
O1 Cu1 N3 C4 -89.9(6) . . . . ?
N2 Cu1 N3 C4 12.7(3) . . . . ?
N1 Cu1 N3 C4 95.1(3) . . . . ?
Cu1 Cu1 N3 C4 -146.7(3) 3_657 . . . ?
C7 N1 C1 C2 -142.5(6) . . . . ?
C8 N1 C1 C2 96.1(7) . . . . ?
Cu1 N1 C1 C2 -18.4(7) . . . . ?
C9 N2 C2 C1 -171.8(6) . . . . ?
C3 N2 C2 C1 66.7(7) . . . . ?
Cu1 N2 C2 C1 -50.1(6) . . . . ?
N1 C1 C2 N2 46.5(8) . . . . ?
C9 N2 C3 C4 94.3(7) . . . . ?
C2 N2 C3 C4 -145.1(6) . . . . ?
Cu1 N2 C3 C4 -29.6(7) . . . . ?
N2 C3 C4 N3 43.5(8) . . . . ?
C10 N3 C4 C3 -150.5(6) . . . . ?
C5 N3 C4 C3 91.7(6) . . . . ?
Cu1 N3 C4 C3 -33.3(6) . . . . ?
C10 N3 C5 C6 171.9(5) . . . . ?
C4 N3 C5 C6 -69.8(6) . . . . ?
Cu1 N3 C5 C6 50.9(6) . . . . ?
N3 C5 C6 C7 -70.8(8) . . . . ?
C1 N1 C7 C6 68.3(7) . . . . ?
C8 N1 C7 C6 -170.7(6) . . . . ?
Cu1 N1 C7 C6 -52.0(6) . . . . ?
C5 C6 C7 N1 70.9(8) . . . . ?
